data_4317056
loop_
_publ_author_name
'William T. Eckenhoff'
'Tomislav Pintauer'

_publ_section_title
;
 Structural Comparison of Copper(I) and Copper(II) Complexes with
 Tris(2-pyridylmethyl)amine Ligand
;
_journal_name_full 'Inorganic Chemistry'
_journal_page_first 10617
_journal_page_last 10626
_journal_paper_doi 10.1021/ic1016142
_journal_volume 49
_journal_year 2010
_chemical_formula_moiety 'C36 H33 Cu N4 P, C24 H20 B'
_chemical_formula_sum 'C60 H53 B Cu N4 P'
_chemical_formula_weight 935.38
_chemical_name_systematic
; 
 ? 
;
_space_group_IT_number 14
_symmetry_cell_setting monoclinic
_symmetry_space_group_name_Hall '-P 2ybc'
_symmetry_space_group_name_H-M 'P 1 21/c 1'
_atom_sites_solution_hydrogens geom
_atom_sites_solution_primary direct
_atom_sites_solution_secondary difmap
_audit_creation_method SHELXL-97
_cell_angle_alpha 90.00
_cell_angle_beta 91.338(2)
_cell_angle_gamma 90.00
_cell_formula_units_Z 4
_cell_length_a 11.2072(3)
_cell_length_b 17.0383(5)
_cell_length_c 24.7029(7)
_cell_measurement_reflns_used 9501
_cell_measurement_temperature 150(2)
_cell_measurement_theta_max 28.7725
_cell_measurement_theta_min 2.3115
_cell_volume 4715.8(2)
_computing_cell_refinement 'SAINT (Bruker, 1998)'
_computing_data_collection 'SMART (Bruker, 1998)'
_computing_data_reduction SAINT
_computing_molecular_graphics 'SHELXTL (Sheldrick, 2000)'
_computing_publication_material 'ORTEP-3 for Windows (Faruggia, 1997)'
_computing_structure_refinement 'SHELXL-97 (Sheldrick, 1997)'
_computing_structure_solution 'SHELXS-97 (Sheldrick, 1997)'
_diffrn_ambient_temperature 150(2)
_diffrn_measured_fraction_theta_full 0.993
_diffrn_measured_fraction_theta_max 0.993
_diffrn_measurement_device_type 'Bruker Smart ApexII'
_diffrn_measurement_method '\f and \W Scans'
_diffrn_radiation_monochromator graphite
_diffrn_radiation_source 'fine-focus sealed tube'
_diffrn_radiation_type MoK\a
_diffrn_radiation_wavelength 0.71073
_diffrn_reflns_av_R_equivalents 0.0526
_diffrn_reflns_av_sigmaI/netI 0.0403
_diffrn_reflns_limit_h_max 15
_diffrn_reflns_limit_h_min -15
_diffrn_reflns_limit_k_max 23
_diffrn_reflns_limit_k_min -23
_diffrn_reflns_limit_l_max 33
_diffrn_reflns_limit_l_min -33
_diffrn_reflns_number 71137
_diffrn_reflns_theta_full 29.00
_diffrn_reflns_theta_max 29.00
_diffrn_reflns_theta_min 1.65
_diffrn_standards_interval_count 0
_diffrn_standards_interval_time 0
_diffrn_standards_number 12449
_exptl_absorpt_coefficient_mu 0.543
_exptl_absorpt_correction_T_max 0.9245
_exptl_absorpt_correction_T_min 0.8328
_exptl_absorpt_correction_type multi-scan
_exptl_absorpt_process_details 'SADABS (Sheldrick, 2002)'
_exptl_crystal_colour yellow
_exptl_crystal_density_diffrn 1.317
_exptl_crystal_density_method 'not measured'
_exptl_crystal_description rhomboid
_exptl_crystal_F_000 1960
_exptl_crystal_size_max 0.35
_exptl_crystal_size_mid 0.16
_exptl_crystal_size_min 0.15
_refine_diff_density_max 0.509
_refine_diff_density_min -0.646
_refine_diff_density_rms 0.101
_refine_ls_extinction_method none
_refine_ls_goodness_of_fit_ref 0.992
_refine_ls_hydrogen_treatment constr
_refine_ls_matrix_type full
_refine_ls_number_parameters 604
_refine_ls_number_reflns 12449
_refine_ls_number_restraints 0
_refine_ls_restrained_S_all 0.992
_refine_ls_R_factor_all 0.0543
_refine_ls_R_factor_gt 0.0418
_refine_ls_shift/su_max 0.001
_refine_ls_shift/su_mean 0.000
_refine_ls_structure_factor_coef Fsqd
_refine_ls_weighting_details 'calc w=1/[\s^2^(Fo^2^)+(0.1000P)^2^+0.7654P] where P=(Fo^2^+2Fc^2^)/3'
_refine_ls_weighting_scheme calc
_refine_ls_wR_factor_gt 0.1317
_refine_ls_wR_factor_ref 0.1440
_reflns_number_gt 10166
_reflns_number_total 12449
_reflns_threshold_expression >2sigma(I)
_cod_data_source_file ic1016142_si_002_06.cif
_cod_data_source_block '[Cu(TPMA)PPh3][BPh4]'
_cod_original_sg_symbol_H-M 'P 21/c'
_cod_database_code 4317056

loop_
_symmetry_equiv_pos_as_xyz
'x, y, z'
'-x, y+1/2, -z+1/2'
'-x, -y, -z'
'x, -y-1/2, z-1/2'

loop_
_atom_site_label
_atom_site_type_symbol
_atom_site_fract_x
_atom_site_fract_y
_atom_site_fract_z
_atom_site_U_iso_or_equiv
_atom_site_adp_type
_atom_site_occupancy
_atom_site_symmetry_multiplicity
_atom_site_calc_flag
_atom_site_refinement_flags
_atom_site_disorder_assembly
_atom_site_disorder_group
Cu1 Cu 0.765857(18) 0.233761(12) 0.099183(8) 0.02306(8) Uani 1 1 d . . .
P1 P 0.61543(4) 0.27045(2) 0.047288(17) 0.01970(10) Uani 1 1 d . . .
N2 N 0.73525(13) 0.16004(9) 0.16380(6) 0.0244(3) Uani 1 1 d . . .
N3 N 0.89449(13) 0.32299(9) 0.11017(6) 0.0246(3) Uani 1 1 d . . .
N1 N 0.93290(12) 0.16505(8) 0.09789(5) 0.0207(3) Uani 1 1 d . . .
C7 C 1.02786(15) 0.21926(10) 0.08132(7) 0.0244(3) Uani 1 1 d . . .
H7A H 1.0315 0.2197 0.0413 0.029 Uiso 1 1 calc R . .
H7B H 1.1056 0.2001 0.0958 0.029 Uiso 1 1 calc R . .
C2 C 0.83194(16) 0.11789(10) 0.17871(6) 0.0242(3) Uani 1 1 d . . .
C8 C 1.00763(15) 0.30182(10) 0.10117(6) 0.0231(3) Uani 1 1 d . . .
C11 C 0.96161(19) 0.45570(11) 0.12419(8) 0.0345(4) Uani 1 1 d . . .
H11 H 0.9426 0.5092 0.1304 0.041 Uiso 1 1 calc R . .
C6 C 0.62983(17) 0.14023(12) 0.18468(8) 0.0311(4) Uani 1 1 d . . .
H6 H 0.5613 0.1701 0.1746 0.037 Uiso 1 1 calc R . .
C1 C 0.94818(15) 0.14605(11) 0.15635(7) 0.0250(3) Uani 1 1 d . . .
H1A H 0.9755 0.1933 0.1764 0.030 Uiso 1 1 calc R . .
H1B H 1.0097 0.1048 0.1612 0.030 Uiso 1 1 calc R . .
C3 C 0.82511(19) 0.05439(11) 0.21347(8) 0.0339(4) Uani 1 1 d . . .
H3 H 0.8947 0.0252 0.2230 0.041 Uiso 1 1 calc R . .
C10 C 1.07897(19) 0.43219(12) 0.11740(8) 0.0355(4) Uani 1 1 d . . .
H10 H 1.1422 0.4691 0.1205 0.043 Uiso 1 1 calc R . .
C9 C 1.10263(17) 0.35412(12) 0.10595(8) 0.0312(4) Uani 1 1 d . . .
H9 H 1.1823 0.3367 0.1015 0.037 Uiso 1 1 calc R . .
C12 C 0.87340(18) 0.39932(11) 0.12171(7) 0.0300(4) Uani 1 1 d . . .
H12 H 0.7937 0.4149 0.1284 0.036 Uiso 1 1 calc R . .
C5 C 0.6166(2) 0.07815(12) 0.22022(8) 0.0374(5) Uani 1 1 d . . .
H5 H 0.5409 0.0663 0.2346 0.045 Uiso 1 1 calc R . .
C4 C 0.7155(2) 0.03396(12) 0.23427(8) 0.0410(5) Uani 1 1 d . . .
H4 H 0.7088 -0.0098 0.2578 0.049 Uiso 1 1 calc R . .
N4 N 0.77981(14) 0.11039(10) -0.00122(7) 0.0318(3) Uani 1 1 d . . .
C14 C 0.89907(15) 0.10292(10) 0.00747(7) 0.0238(3) Uani 1 1 d . . .
C13 C 0.93796(16) 0.09124(10) 0.06576(7) 0.0253(3) Uani 1 1 d . . .
H13A H 0.8859 0.0514 0.0824 0.030 Uiso 1 1 calc R . .
H13B H 1.0207 0.0708 0.0671 0.030 Uiso 1 1 calc R . .
C18 C 0.7390(2) 0.12245(12) -0.05169(8) 0.0365(4) Uani 1 1 d . . .
H18 H 0.6552 0.1273 -0.0577 0.044 Uiso 1 1 calc R . .
C16 C 0.9315(2) 0.11943(13) -0.08769(9) 0.0459(6) Uani 1 1 d . . .
H16 H 0.9833 0.1224 -0.1175 0.055 Uiso 1 1 calc R . .
C15 C 0.97838(19) 0.10569(12) -0.03431(9) 0.0365(5) Uani 1 1 d . . .
H15 H 1.0616 0.0987 -0.0278 0.044 Uiso 1 1 calc R . .
C17 C 0.8117(2) 0.12817(12) -0.09526(9) 0.0395(5) Uani 1 1 d . . .
H17 H 0.7788 0.1381 -0.1304 0.047 Uiso 1 1 calc R . .
C25 C 0.49231(14) 0.20248(10) 0.03373(6) 0.0214(3) Uani 1 1 d . . .
C26 C 0.38132(16) 0.22722(10) 0.01238(8) 0.0251(3) Uani 1 1 d . . .
H26 H 0.3678 0.2812 0.0050 0.030 Uiso 1 1 calc R . .
C30 C 0.50970(15) 0.12303(10) 0.04522(7) 0.0247(3) Uani 1 1 d . . .
H30 H 0.5843 0.1057 0.0598 0.030 Uiso 1 1 calc R . .
C19 C 0.54017(15) 0.35262(10) 0.07988(7) 0.0225(3) Uani 1 1 d . . .
C31 C 0.65645(15) 0.30813(10) -0.01908(6) 0.0218(3) Uani 1 1 d . . .
C36 C 0.59046(17) 0.29716(11) -0.06743(7) 0.0290(4) Uani 1 1 d . . .
H36 H 0.5151 0.2717 -0.0669 0.035 Uiso 1 1 calc R . .
C24 C 0.47929(15) 0.41171(10) 0.05170(7) 0.0243(3) Uani 1 1 d . . .
H24 H 0.4766 0.4112 0.0132 0.029 Uiso 1 1 calc R . .
C28 C 0.31010(17) 0.09385(11) 0.01354(8) 0.0306(4) Uani 1 1 d . . .
H28 H 0.2484 0.0568 0.0063 0.037 Uiso 1 1 calc R . .
C27 C 0.29173(16) 0.17311(11) 0.00213(8) 0.0294(4) Uani 1 1 d . . .
H27 H 0.2172 0.1900 -0.0128 0.035 Uiso 1 1 calc R . .
C34 C 0.74435(19) 0.36114(11) -0.11767(8) 0.0343(4) Uani 1 1 d . . .
H34 H 0.7746 0.3785 -0.1512 0.041 Uiso 1 1 calc R . .
C20 C 0.5435(2) 0.35473(12) 0.13635(8) 0.0356(4) Uani 1 1 d . . .
H20 H 0.5850 0.3149 0.1560 0.043 Uiso 1 1 calc R . .
C33 C 0.80930(18) 0.37339(13) -0.07021(9) 0.0371(5) Uani 1 1 d . . .
H33 H 0.8838 0.4000 -0.0709 0.044 Uiso 1 1 calc R . .
C22 C 0.4263(2) 0.47213(12) 0.13547(8) 0.0383(5) Uani 1 1 d . . .
H22 H 0.3870 0.5128 0.1544 0.046 Uiso 1 1 calc R . .
C32 C 0.76542(17) 0.34677(12) -0.02142(8) 0.0325(4) Uani 1 1 d . . .
H32 H 0.8108 0.3551 0.0110 0.039 Uiso 1 1 calc R . .
C35 C 0.6352(2) 0.32357(12) -0.11610(7) 0.0344(4) Uani 1 1 d . . .
H35 H 0.5902 0.3157 -0.1487 0.041 Uiso 1 1 calc R . .
C23 C 0.42261(16) 0.47133(11) 0.07947(8) 0.0293(4) Uani 1 1 d . . .
H23 H 0.3813 0.5115 0.0600 0.035 Uiso 1 1 calc R . .
C29 C 0.41900(16) 0.06919(10) 0.03549(7) 0.0281(4) Uani 1 1 d . . .
H29 H 0.4313 0.0153 0.0438 0.034 Uiso 1 1 calc R . .
C21 C 0.4867(2) 0.41440(14) 0.16413(8) 0.0458(6) Uani 1 1 d . . .
H21 H 0.4893 0.4154 0.2026 0.055 Uiso 1 1 calc R . .
C55 C 0.08575(16) 0.26239(9) 0.29262(7) 0.0213(3) Uani 1 1 d . . .
C56 C 0.07746(16) 0.33854(10) 0.27145(7) 0.0264(3) Uani 1 1 d . . .
H56 H 0.1481 0.3692 0.2695 0.032 Uiso 1 1 calc R . .
C37 C 0.20535(15) 0.17025(10) 0.36575(7) 0.0219(3) Uani 1 1 d . . .
C42 C 0.12011(15) 0.18502(10) 0.40546(7) 0.0241(3) Uani 1 1 d . . .
H42 H 0.0605 0.2235 0.3984 0.029 Uiso 1 1 calc R . .
C60 C -0.02253(16) 0.22073(10) 0.29383(7) 0.0245(3) Uani 1 1 d . . .
H60 H -0.0218 0.1687 0.3076 0.029 Uiso 1 1 calc R . .
C43 C 0.31820(16) 0.28600(11) 0.32057(7) 0.0253(3) Uani 1 1 d . . .
C50 C 0.27558(16) 0.19782(11) 0.20732(7) 0.0263(3) Uani 1 1 d . . .
H50 H 0.2875 0.2530 0.2057 0.032 Uiso 1 1 calc R . .
C58 C -0.13513(17) 0.32808(11) 0.25522(7) 0.0289(4) Uani 1 1 d . . .
H58 H -0.2087 0.3501 0.2428 0.035 Uiso 1 1 calc R . .
C49 C 0.24060(14) 0.16424(10) 0.25658(7) 0.0229(3) Uani 1 1 d . . .
C57 C -0.03067(18) 0.37136(11) 0.25306(8) 0.0307(4) Uani 1 1 d . . .
H57 H -0.0324 0.4233 0.2391 0.037 Uiso 1 1 calc R . .
C41 C 0.11989(17) 0.14510(11) 0.45506(7) 0.0280(4) Uani 1 1 d . . .
H41 H 0.0614 0.1574 0.4810 0.034 Uiso 1 1 calc R . .
C51 C 0.29342(16) 0.15338(12) 0.16076(7) 0.0281(4) Uani 1 1 d . . .
H51 H 0.3191 0.1783 0.1287 0.034 Uiso 1 1 calc R . .
C59 C -0.13120(16) 0.25263(11) 0.27557(7) 0.0269(3) Uani 1 1 d . . .
H59 H -0.2023 0.2224 0.2772 0.032 Uiso 1 1 calc R . .
C44 C 0.29934(19) 0.34716(12) 0.35752(8) 0.0350(4) Uani 1 1 d . . .
H44 H 0.2247 0.3497 0.3749 0.042 Uiso 1 1 calc R . .
C38 C 0.29089(15) 0.11283(11) 0.37983(7) 0.0270(3) Uani 1 1 d . . .
H38 H 0.3519 0.1016 0.3549 0.032 Uiso 1 1 calc R . .
C47 C 0.51744(18) 0.34213(14) 0.30951(9) 0.0427(5) Uani 1 1 d . . .
H47 H 0.5930 0.3396 0.2929 0.051 Uiso 1 1 calc R . .
C54 C 0.22081(17) 0.08293(11) 0.25507(7) 0.0297(4) Uani 1 1 d . . .
H54 H 0.1957 0.0574 0.2870 0.036 Uiso 1 1 calc R . .
C46 C 0.4943(2) 0.40205(14) 0.34534(9) 0.0434(5) Uani 1 1 d . . .
H46 H 0.5528 0.4411 0.3530 0.052 Uiso 1 1 calc R . .
C40 C 0.20430(17) 0.08779(11) 0.46652(7) 0.0305(4) Uani 1 1 d . . .
H40 H 0.2034 0.0599 0.4998 0.037 Uiso 1 1 calc R . .
C39 C 0.29036(17) 0.07172(11) 0.42848(8) 0.0307(4) Uani 1 1 d . . .
H39 H 0.3490 0.0326 0.4357 0.037 Uiso 1 1 calc R . .
C53 C 0.23656(18) 0.03786(11) 0.20836(8) 0.0330(4) Uani 1 1 d . . .
H53 H 0.2216 -0.0170 0.2091 0.040 Uiso 1 1 calc R . .
C48 C 0.43116(17) 0.28516(13) 0.29730(8) 0.0338(4) Uani 1 1 d . . .
H48 H 0.4496 0.2446 0.2725 0.041 Uiso 1 1 calc R . .
C52 C 0.27386(17) 0.07308(12) 0.16108(8) 0.0320(4) Uani 1 1 d . . .
H52 H 0.2858 0.0427 0.1294 0.038 Uiso 1 1 calc R . .
C45 C 0.3845(2) 0.40430(14) 0.36992(9) 0.0429(5) Uani 1 1 d . . .
H45 H 0.3674 0.4447 0.3951 0.051 Uiso 1 1 calc R . .
B1 B 0.21327(17) 0.22012(11) 0.30918(8) 0.0219(3) Uani 1 1 d . . .

loop_
_atom_site_aniso_label
_atom_site_aniso_U_11
_atom_site_aniso_U_22
_atom_site_aniso_U_33
_atom_site_aniso_U_23
_atom_site_aniso_U_13
_atom_site_aniso_U_12
Cu1 0.01945(12) 0.02403(12) 0.02565(12) 0.00327(7) -0.00095(8) 0.00262(7)
P1 0.0173(2) 0.0193(2) 0.0225(2) 0.00214(14) 0.00038(15) 0.00114(14)
N2 0.0230(7) 0.0276(7) 0.0227(7) 0.0035(5) 0.0001(5) -0.0010(5)
N3 0.0237(7) 0.0241(7) 0.0261(7) -0.0007(6) -0.0020(5) 0.0013(5)
N1 0.0201(7) 0.0217(6) 0.0202(6) 0.0007(5) -0.0006(5) 0.0010(5)
C7 0.0184(8) 0.0273(8) 0.0276(8) -0.0007(6) 0.0038(6) 0.0001(6)
C2 0.0281(9) 0.0244(8) 0.0200(7) 0.0000(6) 0.0001(6) 0.0006(6)
C8 0.0238(8) 0.0257(8) 0.0197(7) 0.0011(6) -0.0002(6) -0.0018(6)
C11 0.0463(12) 0.0234(9) 0.0338(9) -0.0011(7) 0.0001(8) -0.0023(8)
C6 0.0272(9) 0.0362(10) 0.0301(9) -0.0004(7) 0.0034(7) -0.0032(7)
C1 0.0236(8) 0.0284(8) 0.0228(8) 0.0047(6) -0.0021(6) 0.0030(6)
C3 0.0451(11) 0.0276(9) 0.0292(9) 0.0060(7) 0.0046(8) 0.0063(8)
C10 0.0393(11) 0.0309(10) 0.0363(10) 0.0005(8) 0.0010(8) -0.0135(8)
C9 0.0267(9) 0.0337(10) 0.0334(9) 0.0009(7) 0.0031(7) -0.0053(7)
C12 0.0326(10) 0.0268(9) 0.0306(9) -0.0020(7) -0.0019(7) 0.0023(7)
C5 0.0420(11) 0.0365(10) 0.0345(10) 0.0002(8) 0.0142(8) -0.0107(8)
C4 0.0610(14) 0.0281(10) 0.0345(10) 0.0064(8) 0.0144(9) -0.0029(9)
N4 0.0286(8) 0.0323(8) 0.0344(8) -0.0028(7) -0.0004(6) 0.0001(6)
C14 0.0259(8) 0.0186(7) 0.0270(8) -0.0019(6) 0.0035(6) -0.0021(6)
C13 0.0273(9) 0.0210(8) 0.0275(8) -0.0005(6) 0.0010(7) 0.0050(6)
C18 0.0367(11) 0.0331(10) 0.0393(10) -0.0053(8) -0.0089(8) 0.0027(8)
C16 0.0640(15) 0.0395(11) 0.0354(10) -0.0095(9) 0.0259(10) -0.0163(10)
C15 0.0329(10) 0.0361(10) 0.0413(10) -0.0128(8) 0.0157(8) -0.0091(8)
C17 0.0529(13) 0.0318(10) 0.0334(10) 0.0006(8) -0.0047(9) -0.0061(9)
C25 0.0194(8) 0.0216(8) 0.0233(7) 0.0009(6) 0.0032(6) -0.0001(6)
C26 0.0209(8) 0.0231(8) 0.0312(9) 0.0019(6) 0.0001(7) 0.0014(6)
C30 0.0205(8) 0.0249(8) 0.0289(8) 0.0008(6) 0.0044(6) 0.0033(6)
C19 0.0201(8) 0.0213(7) 0.0262(8) 0.0012(6) 0.0021(6) 0.0009(6)
C31 0.0217(8) 0.0204(7) 0.0234(7) 0.0016(6) 0.0017(6) 0.0033(6)
C36 0.0337(10) 0.0275(9) 0.0257(8) -0.0002(7) -0.0009(7) -0.0057(7)
C24 0.0240(8) 0.0232(8) 0.0258(8) 0.0013(6) -0.0008(6) 0.0000(6)
C28 0.0271(9) 0.0304(9) 0.0343(9) -0.0041(7) 0.0039(7) -0.0083(7)
C27 0.0211(8) 0.0333(9) 0.0337(9) -0.0005(7) -0.0014(7) -0.0005(7)
C34 0.0439(11) 0.0304(9) 0.0294(9) 0.0057(7) 0.0149(8) 0.0101(8)
C20 0.0467(12) 0.0334(10) 0.0268(9) 0.0043(7) 0.0021(8) 0.0146(9)
C33 0.0238(9) 0.0441(11) 0.0435(11) 0.0178(9) 0.0060(8) 0.0002(8)
C22 0.0462(12) 0.0335(10) 0.0357(10) 0.0001(8) 0.0129(9) 0.0137(9)
C32 0.0228(9) 0.0423(11) 0.0323(9) 0.0108(8) -0.0011(7) -0.0027(7)
C35 0.0506(12) 0.0290(9) 0.0237(8) -0.0019(7) 0.0012(8) -0.0031(8)
C23 0.0283(9) 0.0259(8) 0.0337(9) 0.0034(7) 0.0032(7) 0.0064(7)
C29 0.0296(9) 0.0216(8) 0.0334(9) -0.0001(7) 0.0096(7) -0.0012(6)
C21 0.0685(16) 0.0435(12) 0.0259(9) 0.0027(8) 0.0101(9) 0.0216(11)
C55 0.0231(8) 0.0216(8) 0.0194(7) -0.0012(6) 0.0013(6) -0.0005(6)
C56 0.0278(9) 0.0229(8) 0.0286(8) 0.0025(6) 0.0018(7) -0.0030(6)
C37 0.0188(8) 0.0229(8) 0.0239(7) 0.0006(6) -0.0002(6) -0.0030(6)
C42 0.0223(8) 0.0261(8) 0.0239(8) -0.0019(6) 0.0003(6) 0.0002(6)
C60 0.0249(8) 0.0231(8) 0.0254(8) 0.0020(6) 0.0005(6) -0.0013(6)
C43 0.0225(8) 0.0287(8) 0.0245(8) 0.0077(7) -0.0035(6) -0.0048(6)
C50 0.0242(8) 0.0274(8) 0.0273(8) 0.0040(7) 0.0031(6) 0.0016(7)
C58 0.0259(9) 0.0355(10) 0.0252(8) -0.0016(7) -0.0025(7) 0.0060(7)
C49 0.0177(8) 0.0266(8) 0.0245(8) 0.0020(6) 0.0020(6) 0.0013(6)
C57 0.0353(10) 0.0263(9) 0.0304(9) 0.0051(7) -0.0019(7) 0.0031(7)
C41 0.0279(9) 0.0328(9) 0.0231(8) -0.0005(7) 0.0015(7) -0.0039(7)
C51 0.0216(8) 0.0393(10) 0.0235(8) 0.0052(7) 0.0043(6) 0.0047(7)
C59 0.0215(9) 0.0339(9) 0.0253(8) -0.0015(7) -0.0002(6) -0.0024(7)
C44 0.0350(10) 0.0378(10) 0.0323(9) -0.0019(8) 0.0014(8) -0.0125(8)
C38 0.0196(8) 0.0319(9) 0.0294(8) 0.0008(7) 0.0001(6) 0.0010(6)
C47 0.0232(10) 0.0558(14) 0.0488(12) 0.0179(10) -0.0057(8) -0.0118(9)
C54 0.0332(10) 0.0275(9) 0.0285(8) 0.0025(7) 0.0070(7) -0.0003(7)
C46 0.0402(12) 0.0439(12) 0.0452(12) 0.0172(10) -0.0174(9) -0.0221(9)
C40 0.0343(10) 0.0328(9) 0.0241(8) 0.0043(7) -0.0057(7) -0.0049(7)
C39 0.0284(9) 0.0314(9) 0.0319(9) 0.0034(7) -0.0076(7) 0.0034(7)
C53 0.0391(11) 0.0268(9) 0.0334(9) -0.0004(7) 0.0067(8) 0.0026(7)
C48 0.0235(9) 0.0393(10) 0.0385(10) 0.0089(8) -0.0023(8) -0.0024(8)
C52 0.0297(9) 0.0373(10) 0.0292(9) -0.0027(7) 0.0051(7) 0.0094(8)
C45 0.0505(13) 0.0386(11) 0.0391(11) 0.0004(9) -0.0103(9) -0.0179(10)
B1 0.0197(9) 0.0227(8) 0.0233(8) 0.0015(7) 0.0021(7) -0.0026(6)

loop_
_atom_type_symbol
_atom_type_description
_atom_type_scat_dispersion_real
_atom_type_scat_dispersion_imag
_atom_type_scat_source
C C 0.0033 0.0016 'International Tables Vol C Tables 4.2.6.8 and 6.1.1.4'
H H 0.0000 0.0000 'International Tables Vol C Tables 4.2.6.8 and 6.1.1.4'
B B 0.0013 0.0007 'International Tables Vol C Tables 4.2.6.8 and 6.1.1.4'
N N 0.0061 0.0033 'International Tables Vol C Tables 4.2.6.8 and 6.1.1.4'
P P 0.1023 0.0942 'International Tables Vol C Tables 4.2.6.8 and 6.1.1.4'
Cu Cu 0.3201 1.2651 'International Tables Vol C Tables 4.2.6.8 and 6.1.1.4'

loop_
_geom_angle_atom_site_label_1
_geom_angle_atom_site_label_2
_geom_angle_atom_site_label_3
_geom_angle
_geom_angle_site_symmetry_1
_geom_angle_site_symmetry_3
_geom_angle_publ_flag
N2 Cu1 N3 117.66(6) . . ?
N2 Cu1 P1 119.17(4) . . ?
N3 Cu1 P1 112.65(4) . . ?
N2 Cu1 N1 81.08(5) . . ?
N3 Cu1 N1 78.86(5) . . ?
P1 Cu1 N1 141.78(4) . . ?
C25 P1 C31 105.24(8) . . ?
C25 P1 C19 102.22(8) . . ?
C31 P1 C19 104.70(7) . . ?
C25 P1 Cu1 119.69(6) . . ?
C31 P1 Cu1 114.81(6) . . ?
C19 P1 Cu1 108.53(6) . . ?
C6 N2 C2 118.10(15) . . ?
C6 N2 Cu1 127.80(13) . . ?
C2 N2 Cu1 112.91(11) . . ?
C8 N3 C12 117.62(16) . . ?
C8 N3 Cu1 115.52(11) . . ?
C12 N3 Cu1 126.71(13) . . ?
C7 N1 C1 109.80(13) . . ?
C7 N1 C13 110.14(13) . . ?
C1 N1 C13 109.22(13) . . ?
C7 N1 Cu1 106.82(10) . . ?
C1 N1 Cu1 100.37(9) . . ?
C13 N1 Cu1 119.89(11) . . ?
N1 C7 C8 112.27(13) . . ?
N1 C7 H7A 109.1 . . ?
C8 C7 H7A 109.1 . . ?
N1 C7 H7B 109.1 . . ?
C8 C7 H7B 109.1 . . ?
H7A C7 H7B 107.9 . . ?
N2 C2 C3 122.11(17) . . ?
N2 C2 C1 115.35(14) . . ?
C3 C2 C1 122.52(17) . . ?
N3 C8 C9 122.55(16) . . ?
N3 C8 C7 117.02(15) . . ?
C9 C8 C7 120.29(16) . . ?
C12 C11 C10 118.28(18) . . ?
C12 C11 H11 120.9 . . ?
C10 C11 H11 120.9 . . ?
N2 C6 C5 122.92(19) . . ?
N2 C6 H6 118.5 . . ?
C5 C6 H6 118.5 . . ?
N1 C1 C2 110.18(14) . . ?
N1 C1 H1A 109.6 . . ?
C2 C1 H1A 109.6 . . ?
N1 C1 H1B 109.6 . . ?
C2 C1 H1B 109.6 . . ?
H1A C1 H1B 108.1 . . ?
C2 C3 C4 119.23(19) . . ?
C2 C3 H3 120.4 . . ?
C4 C3 H3 120.4 . . ?
C9 C10 C11 119.16(18) . . ?
C9 C10 H10 120.4 . . ?
C11 C10 H10 120.4 . . ?
C10 C9 C8 118.82(18) . . ?
C10 C9 H9 120.6 . . ?
C8 C9 H9 120.6 . . ?
N3 C12 C11 123.39(18) . . ?
N3 C12 H12 118.3 . . ?
C11 C12 H12 118.3 . . ?
C4 C5 C6 118.68(18) . . ?
C4 C5 H5 120.7 . . ?
C6 C5 H5 120.7 . . ?
C5 C4 C3 118.92(18) . . ?
C5 C4 H4 120.5 . . ?
C3 C4 H4 120.5 . . ?
C18 N4 C14 118.58(17) . . ?
N4 C14 C15 121.95(18) . . ?
N4 C14 C13 115.21(15) . . ?
C15 C14 C13 122.85(17) . . ?
N1 C13 C14 112.57(13) . . ?
N1 C13 H13A 109.1 . . ?
C14 C13 H13A 109.1 . . ?
N1 C13 H13B 109.1 . . ?
C14 C13 H13B 109.1 . . ?
H13A C13 H13B 107.8 . . ?
N4 C18 C17 123.3(2) . . ?
N4 C18 H18 118.4 . . ?
C17 C18 H18 118.4 . . ?
C17 C16 C15 119.07(18) . . ?
C17 C16 H16 120.5 . . ?
C15 C16 H16 120.5 . . ?
C14 C15 C16 117.9(2) . . ?
C14 C15 H15 121.1 . . ?
C16 C15 H15 121.1 . . ?
C16 C17 C18 119.2(2) . . ?
C16 C17 H17 120.4 . . ?
C18 C17 H17 120.4 . . ?
C30 C25 C26 119.05(15) . . ?
C30 C25 P1 118.45(13) . . ?
C26 C25 P1 122.50(13) . . ?
C27 C26 C25 120.13(16) . . ?
C27 C26 H26 119.9 . . ?
C25 C26 H26 119.9 . . ?
C29 C30 C25 120.55(16) . . ?
C29 C30 H30 119.7 . . ?
C25 C30 H30 119.7 . . ?
C24 C19 C20 118.83(16) . . ?
C24 C19 P1 123.93(13) . . ?
C20 C19 P1 117.24(13) . . ?
C32 C31 C36 118.30(16) . . ?
C32 C31 P1 116.29(13) . . ?
C36 C31 P1 125.30(13) . . ?
C35 C36 C31 120.02(17) . . ?
C35 C36 H36 120.0 . . ?
C31 C36 H36 120.0 . . ?
C23 C24 C19 120.42(16) . . ?
C23 C24 H24 119.8 . . ?
C19 C24 H24 119.8 . . ?
C29 C28 C27 119.75(17) . . ?
C29 C28 H28 120.1 . . ?
C27 C28 H28 120.1 . . ?
C26 C27 C28 120.40(17) . . ?
C26 C27 H27 119.8 . . ?
C28 C27 H27 119.8 . . ?
C33 C34 C35 119.70(17) . . ?
C33 C34 H34 120.2 . . ?
C35 C34 H34 120.2 . . ?
C21 C20 C19 120.73(18) . . ?
C21 C20 H20 119.6 . . ?
C19 C20 H20 119.6 . . ?
C34 C33 C32 119.81(18) . . ?
C34 C33 H33 120.1 . . ?
C32 C33 H33 120.1 . . ?
C21 C22 C23 120.62(18) . . ?
C21 C22 H22 119.7 . . ?
C23 C22 H22 119.7 . . ?
C33 C32 C31 121.35(18) . . ?
C33 C32 H32 119.3 . . ?
C31 C32 H32 119.3 . . ?
C34 C35 C36 120.81(18) . . ?
C34 C35 H35 119.6 . . ?
C36 C35 H35 119.6 . . ?
C22 C23 C24 119.87(17) . . ?
C22 C23 H23 120.1 . . ?
C24 C23 H23 120.1 . . ?
C30 C29 C28 120.11(17) . . ?
C30 C29 H29 119.9 . . ?
C28 C29 H29 119.9 . . ?
C22 C21 C20 119.53(19) . . ?
C22 C21 H21 120.2 . . ?
C20 C21 H21 120.2 . . ?
C56 C55 C60 115.18(16) . . ?
C56 C55 B1 123.26(15) . . ?
C60 C55 B1 121.27(14) . . ?
C57 C56 C55 122.69(17) . . ?
C57 C56 H56 118.7 . . ?
C55 C56 H56 118.7 . . ?
C38 C37 C42 114.91(15) . . ?
C38 C37 B1 121.38(15) . . ?
C42 C37 B1 123.53(15) . . ?
C41 C42 C37 122.52(16) . . ?
C41 C42 H42 118.7 . . ?
C37 C42 H42 118.7 . . ?
C59 C60 C55 122.83(16) . . ?
C59 C60 H60 118.6 . . ?
C55 C60 H60 118.6 . . ?
C48 C43 C44 115.15(17) . . ?
C48 C43 B1 124.84(17) . . ?
C44 C43 B1 119.97(16) . . ?
C51 C50 C49 122.67(17) . . ?
C51 C50 H50 118.7 . . ?
C49 C50 H50 118.7 . . ?
C59 C58 C57 119.32(17) . . ?
C59 C58 H58 120.3 . . ?
C57 C58 H58 120.3 . . ?
C54 C49 C50 115.14(16) . . ?
C54 C49 B1 124.06(14) . . ?
C50 C49 B1 120.52(15) . . ?
C58 C57 C56 120.03(17) . . ?
C58 C57 H57 120.0 . . ?
C56 C57 H57 120.0 . . ?
C40 C41 C42 120.40(16) . . ?
C40 C41 H41 119.8 . . ?
C42 C41 H41 119.8 . . ?
C52 C51 C50 120.37(16) . . ?
C52 C51 H51 119.8 . . ?
C50 C51 H51 119.8 . . ?
C58 C59 C60 119.96(17) . . ?
C58 C59 H59 120.0 . . ?
C60 C59 H59 120.0 . . ?
C45 C44 C43 123.3(2) . . ?
C45 C44 H44 118.4 . . ?
C43 C44 H44 118.4 . . ?
C39 C38 C37 123.16(16) . . ?
C39 C38 H38 118.4 . . ?
C37 C38 H38 118.4 . . ?
C46 C47 C48 120.9(2) . . ?
C46 C47 H47 119.6 . . ?
C48 C47 H47 119.6 . . ?
C53 C54 C49 122.71(16) . . ?
C53 C54 H54 118.6 . . ?
C49 C54 H54 118.6 . . ?
C47 C46 C45 118.91(19) . . ?
C47 C46 H46 120.5 . . ?
C45 C46 H46 120.5 . . ?
C41 C40 C39 118.86(16) . . ?
C41 C40 H40 120.6 . . ?
C39 C40 H40 120.6 . . ?
C40 C39 C38 120.13(17) . . ?
C40 C39 H39 119.9 . . ?
C38 C39 H39 119.9 . . ?
C52 C53 C54 120.20(18) . . ?
C52 C53 H53 119.9 . . ?
C54 C53 H53 119.9 . . ?
C47 C48 C43 122.1(2) . . ?
C47 C48 H48 119.0 . . ?
C43 C48 H48 119.0 . . ?
C51 C52 C53 118.88(17) . . ?
C51 C52 H52 120.6 . . ?
C53 C52 H52 120.6 . . ?
C46 C45 C44 119.7(2) . . ?
C46 C45 H45 120.1 . . ?
C44 C45 H45 120.1 . . ?
C37 B1 C55 112.03(13) . . ?
C37 B1 C49 112.83(14) . . ?
C55 B1 C49 103.53(13) . . ?
C37 B1 C43 105.09(13) . . ?
C55 B1 C43 110.95(14) . . ?
C49 B1 C43 112.61(14) . . ?

loop_
_geom_bond_atom_site_label_1
_geom_bond_atom_site_label_2
_geom_bond_distance
_geom_bond_site_symmetry_2
_geom_bond_publ_flag
Cu1 N2 2.0661(14) . ?
Cu1 N3 2.1083(15) . ?
Cu1 P1 2.1852(5) . ?
Cu1 N1 2.2089(14) . ?
P1 C25 1.8264(17) . ?
P1 C31 1.8293(16) . ?
P1 C19 1.8306(17) . ?
N2 C6 1.343(2) . ?
N2 C2 1.344(2) . ?
N3 C8 1.342(2) . ?
N3 C12 1.353(2) . ?
N1 C7 1.474(2) . ?
N1 C1 1.486(2) . ?
N1 C13 1.489(2) . ?
C7 C8 1.508(2) . ?
C7 H7A 0.9900 . ?
C7 H7B 0.9900 . ?
C2 C3 1.384(2) . ?
C2 C1 1.505(2) . ?
C8 C9 1.391(2) . ?
C11 C12 1.379(3) . ?
C11 C10 1.389(3) . ?
C11 H11 0.9500 . ?
C6 C5 1.385(3) . ?
C6 H6 0.9500 . ?
C1 H1A 0.9900 . ?
C1 H1B 0.9900 . ?
C3 C4 1.387(3) . ?
C3 H3 0.9500 . ?
C10 C9 1.387(3) . ?
C10 H10 0.9500 . ?
C9 H9 0.9500 . ?
C12 H12 0.9500 . ?
C5 C4 1.378(3) . ?
C5 H5 0.9500 . ?
C4 H4 0.9500 . ?
N4 C18 1.334(3) . ?
N4 C14 1.355(2) . ?
C14 C15 1.379(2) . ?
C14 C13 1.508(2) . ?
C13 H13A 0.9900 . ?
C13 H13B 0.9900 . ?
C18 C17 1.368(3) . ?
C18 H18 0.9500 . ?
C16 C17 1.360(4) . ?
C16 C15 1.427(3) . ?
C16 H16 0.9500 . ?
C15 H15 0.9500 . ?
C17 H17 0.9500 . ?
C25 C30 1.396(2) . ?
C25 C26 1.404(2) . ?
C26 C27 1.382(2) . ?
C26 H26 0.9500 . ?
C30 C29 1.386(2) . ?
C30 H30 0.9500 . ?
C19 C24 1.393(2) . ?
C19 C20 1.395(2) . ?
C31 C32 1.390(2) . ?
C31 C36 1.403(2) . ?
C36 C35 1.388(3) . ?
C36 H36 0.9500 . ?
C24 C23 1.388(2) . ?
C24 H24 0.9500 . ?
C28 C29 1.389(3) . ?
C28 C27 1.394(3) . ?
C28 H28 0.9500 . ?
C27 H27 0.9500 . ?
C34 C33 1.381(3) . ?
C34 C35 1.382(3) . ?
C34 H34 0.9500 . ?
C20 C21 1.389(3) . ?
C20 H20 0.9500 . ?
C33 C32 1.389(3) . ?
C33 H33 0.9500 . ?
C22 C21 1.380(3) . ?
C22 C23 1.383(3) . ?
C22 H22 0.9500 . ?
C32 H32 0.9500 . ?
C35 H35 0.9500 . ?
C23 H23 0.9500 . ?
C29 H29 0.9500 . ?
C21 H21 0.9500 . ?
C55 C56 1.401(2) . ?
C55 C60 1.407(2) . ?
C55 B1 1.643(3) . ?
C56 C57 1.401(3) . ?
C56 H56 0.9500 . ?
C37 C38 1.408(2) . ?
C37 C42 1.408(2) . ?
C37 B1 1.640(2) . ?
C42 C41 1.401(2) . ?
C42 H42 0.9500 . ?
C60 C59 1.399(3) . ?
C60 H60 0.9500 . ?
C43 C48 1.403(3) . ?
C43 C44 1.405(3) . ?
C43 B1 1.645(3) . ?
C50 C51 1.395(3) . ?
C50 C49 1.409(2) . ?
C50 H50 0.9500 . ?
C58 C59 1.381(3) . ?
C58 C57 1.386(3) . ?
C58 H58 0.9500 . ?
C49 C54 1.403(2) . ?
C49 B1 1.645(3) . ?
C57 H57 0.9500 . ?
C41 C40 1.384(3) . ?
C41 H41 0.9500 . ?
C51 C52 1.386(3) . ?
C51 H51 0.9500 . ?
C59 H59 0.9500 . ?
C44 C45 1.392(3) . ?
C44 H44 0.9500 . ?
C38 C39 1.391(3) . ?
C38 H38 0.9500 . ?
C47 C46 1.380(4) . ?
C47 C48 1.398(3) . ?
C47 H47 0.9500 . ?
C54 C53 1.401(3) . ?
C54 H54 0.9500 . ?
C46 C45 1.386(3) . ?
C46 H46 0.9500 . ?
C40 C39 1.390(3) . ?
C40 H40 0.9500 . ?
C39 H39 0.9500 . ?
C53 C52 1.386(3) . ?
C53 H53 0.9500 . ?
C48 H48 0.9500 . ?
C52 H52 0.9500 . ?
C45 H45 0.9500 . ?
